data_7216319
loop_
_publ_author_name
'Hu, Chunhua'
'Li, Qi'
'Englert, Ulli'

_publ_section_title
;
 Structural trends in one and two dimensional coordination polymers of
 cadmium(ii) with halide bridges and pyridine-type ligands
;
_journal_issue 94
_journal_name_full CrystEngComm
_journal_page_first 519
_journal_paper_doi 10.1039/b314522k
_journal_volume 5
_journal_year 2003
_chemical_formula_sum 'C10 H8 Cd Cl4 N2'
_chemical_formula_weight 410.38
_chemical_name_common
;catena-(bis(mu-chloro)-bis(3-chloropyridine)-cadmium(ii))
(Compound 4)
;
_chemical_name_systematic
;
catena-[bis(\m-chloro)-bis(3-chloropyridine)-cadmium(ii)] (Compound 4)
;
_space_group_IT_number 14
_symmetry_cell_setting monoclinic
_symmetry_space_group_name_Hall '-P 2ybc'
_symmetry_space_group_name_H-M 'P 1 21/c 1'
_atom_sites_solution_hydrogens geom
_atom_sites_solution_primary direct
_atom_sites_solution_secondary difmap
_audit_creation_date 30-OCT-03
_audit_creation_method SHELXTL
_audit_update_record
;
?
;
_cell_angle_alpha 90.00
_cell_angle_beta 91.767(4)
_cell_angle_gamma 90.00
_cell_formula_units_Z 2
_cell_length_a 3.8116(5)
_cell_length_b 14.2606(19)
_cell_length_c 11.9890(16)
_cell_measurement_reflns_used 8491
_cell_measurement_temperature 293(2)
_cell_measurement_theta_max 28.33
_cell_measurement_theta_min 2.22
_cell_volume 651.36(15)
_computing_cell_refinement 'SMART (Bruker, 2001)'
_computing_data_collection 'SMART (Bruker, 2001)'
_computing_data_reduction 'SAINT+ (Bruker, 1999)'
_computing_molecular_graphics 'PLATON (Spek, 2003)'
_computing_publication_material 'SHELXTL (Sheldrick, 1998)'
_computing_structure_refinement 'SHELXTL (Sheldrick, 1998)'
_computing_structure_solution 'SHELXTL (Sheldrick, 1998)'
_diffrn_ambient_temperature 293(2)
_diffrn_measured_fraction_theta_full 0.999
_diffrn_measured_fraction_theta_max 0.999
_diffrn_measurement_device_type 'Bruker SMART APEX CCD diffractometer'
_diffrn_measurement_method 'omega scans'
_diffrn_radiation_monochromator graphite
_diffrn_radiation_source 'fine-focus sealed tube'
_diffrn_radiation_type MoK\a
_diffrn_radiation_wavelength 0.71073
_diffrn_reflns_av_R_equivalents 0.0519
_diffrn_reflns_av_sigmaI/netI 0.0383
_diffrn_reflns_limit_h_max 5
_diffrn_reflns_limit_h_min -5
_diffrn_reflns_limit_k_max 19
_diffrn_reflns_limit_k_min -19
_diffrn_reflns_limit_l_max 15
_diffrn_reflns_limit_l_min -16
_diffrn_reflns_number 8491
_diffrn_reflns_theta_full 28.33
_diffrn_reflns_theta_max 28.33
_diffrn_reflns_theta_min 2.22
_diffrn_standards_decay_% 0
_exptl_absorpt_coefficient_mu 2.472
_exptl_absorpt_correction_T_max 1.000000
_exptl_absorpt_correction_T_min 0.678196
_exptl_absorpt_correction_type empirical
_exptl_absorpt_process_details 'SADABS (1996)'
_exptl_crystal_colour colourless
_exptl_crystal_density_diffrn 2.092
_exptl_crystal_density_method 'not measured'
_exptl_crystal_description needle
_exptl_crystal_F_000 396
_exptl_crystal_size_max 0.42
_exptl_crystal_size_mid 0.03
_exptl_crystal_size_min 0.02
_refine_diff_density_max 0.823
_refine_diff_density_min -1.231
_refine_diff_density_rms 0.121
_refine_ls_extinction_method none
_refine_ls_goodness_of_fit_ref 1.188
_refine_ls_hydrogen_treatment constr
_refine_ls_matrix_type full
_refine_ls_number_parameters 79
_refine_ls_number_reflns 1617
_refine_ls_number_restraints 0
_refine_ls_restrained_S_all 1.188
_refine_ls_R_factor_all 0.0557
_refine_ls_R_factor_gt 0.0463
_refine_ls_shift/su_max 0.000
_refine_ls_shift/su_mean 0.000
_refine_ls_structure_factor_coef Fsqd
_refine_ls_weighting_details 'calc w=1/[\s^2^(Fo^2^)+(0.0451P)^2^+0.5506P] where P=(Fo^2^+2Fc^2^)/3'
_refine_ls_weighting_scheme calc
_refine_ls_wR_factor_gt 0.1006
_refine_ls_wR_factor_ref 0.1044
_reflns_number_gt 1440
_reflns_number_total 1617
_reflns_threshold_expression >2sigma(I)
_cod_data_source_file b314522k.txt
_cod_data_source_block hc172
_cod_original_sg_symbol_H-M P21/c
_cod_database_code 7216319

loop_
_symmetry_equiv_pos_as_xyz
'x, y, z'
'-x, y+1/2, -z+1/2'
'-x, -y, -z'
'x, -y-1/2, z-1/2'

loop_
_atom_site_label
_atom_site_type_symbol
_atom_site_fract_x
_atom_site_fract_y
_atom_site_fract_z
_atom_site_U_iso_or_equiv
_atom_site_adp_type
_atom_site_occupancy
_atom_site_symmetry_multiplicity
_atom_site_calc_flag
_atom_site_refinement_flags
Cd Cd 0.0000 0.0000 0.0000 0.02712(16) Uani 1 2 d S
Cl1 Cl -0.5127(3) -0.02950(8) -0.14855(10) 0.0298(3) Uani 1 1 d .
Cl2 Cl 0.3197(4) 0.39706(9) 0.09810(14) 0.0509(4) Uani 1 1 d .
N N 0.0076(10) 0.1618(3) -0.0472(3) 0.0279(8) Uani 1 1 d .
C1 C 0.1393(12) 0.2250(3) 0.0255(4) 0.0295(10) Uani 1 1 d .
H1 H 0.2293 0.2040 0.0987 0.038 Uiso 1 1 calc R
C2 C 0.1505(13) 0.3191(3) -0.0012(4) 0.0343(11) Uani 1 1 d .
C3 C 0.0244(15) 0.3507(4) -0.1038(5) 0.0406(12) Uani 1 1 d .
H3 H 0.0301 0.4173 -0.1236 0.053 Uiso 1 1 calc R
C4 C -0.1101(15) 0.2842(4) -0.1774(4) 0.0415(12) Uani 1 1 d .
H4 H -0.2016 0.3029 -0.2514 0.054 Uiso 1 1 calc R
C5 C -0.1142(14) 0.1919(4) -0.1457(4) 0.0358(11) Uani 1 1 d .
H5 H -0.2121 0.1457 -0.1986 0.047 Uiso 1 1 calc R

loop_
_atom_site_aniso_label
_atom_site_aniso_U_11
_atom_site_aniso_U_22
_atom_site_aniso_U_33
_atom_site_aniso_U_23
_atom_site_aniso_U_13
_atom_site_aniso_U_12
Cd 0.0244(3) 0.0236(2) 0.0331(3) -0.00029(18) -0.00352(18) -0.00007(18)
Cl1 0.0274(6) 0.0317(5) 0.0300(6) -0.0029(4) -0.0038(4) 0.0007(4)
Cl2 0.0535(9) 0.0338(7) 0.0652(10) -0.0119(6) -0.0034(7) -0.0038(6)
N 0.031(2) 0.0234(19) 0.029(2) 0.0023(15) 0.0020(16) 0.0014(15)
C1 0.029(2) 0.031(2) 0.029(2) 0.0021(18) 0.0015(19) 0.0026(19)
C2 0.031(3) 0.029(3) 0.043(3) -0.005(2) 0.005(2) 0.000(2)
C3 0.044(3) 0.030(3) 0.049(3) 0.012(2) 0.010(2) 0.009(2)
C4 0.046(3) 0.043(3) 0.035(3) 0.010(2) 0.002(2) 0.008(2)
C5 0.037(3) 0.039(3) 0.031(3) 0.002(2) -0.002(2) 0.003(2)

loop_
_atom_type_symbol
_atom_type_description
_atom_type_scat_dispersion_real
_atom_type_scat_dispersion_imag
_atom_type_scat_source
C C 0.0033 0.0016 'International Tables Vol C Tables 4.2.6.8 and 6.1.1.4'
H H 0.0000 0.0000 'International Tables Vol C Tables 4.2.6.8 and 6.1.1.4'
N N 0.0061 0.0033 'International Tables Vol C Tables 4.2.6.8 and 6.1.1.4'
Cl Cl 0.1484 0.1585 'International Tables Vol C Tables 4.2.6.8 and 6.1.1.4'
Cd Cd -0.8075 1.2024 'International Tables Vol C Tables 4.2.6.8 and 6.1.1.4'

loop_
_geom_angle_atom_site_label_1
_geom_angle_atom_site_label_2
_geom_angle_atom_site_label_3
_geom_angle
_geom_angle_site_symmetry_1
_geom_angle_site_symmetry_3
N Cd N 180.00(19) 3 .
N Cd Cl1 89.53(10) 3 .
N Cd Cl1 90.47(10) . .
N Cd Cl1 90.47(10) 3 3
N Cd Cl1 89.53(10) . 3
Cl1 Cd Cl1 180.00(4) . 3
N Cd Cl1 91.14(10) 3 1_655
N Cd Cl1 88.86(10) . 1_655
Cl1 Cd Cl1 92.35(4) . 1_655
Cl1 Cd Cl1 87.65(4) 3 1_655
N Cd Cl1 88.86(10) 3 3_455
N Cd Cl1 91.14(10) . 3_455
Cl1 Cd Cl1 87.65(4) . 3_455
Cl1 Cd Cl1 92.35(4) 3 3_455
Cl1 Cd Cl1 180.00(5) 1_655 3_455
Cd Cl1 Cd 92.35(4) . 1_455
C5 N C1 118.4(4) . .
C5 N Cd 121.3(3) . .
C1 N Cd 120.3(3) . .
N C1 C2 121.1(4) . .
N C1 H1 119.4 . .
C2 C1 H1 119.4 . .
C1 C2 C3 120.6(5) . .
C1 C2 Cl2 118.5(4) . .
C3 C2 Cl2 120.9(4) . .
C2 C3 C4 117.2(5) . .
C2 C3 H3 121.4 . .
C4 C3 H3 121.4 . .
C5 C4 C3 119.3(5) . .
C5 C4 H4 120.4 . .
C3 C4 H4 120.4 . .
N C5 C4 123.4(5) . .
N C5 H5 118.3 . .
C4 C5 H5 118.3 . .

loop_
_geom_bond_atom_site_label_1
_geom_bond_atom_site_label_2
_geom_bond_distance
_geom_bond_site_symmetry_2
Cd N 2.377(4) 3
Cd N 2.377(4) .
Cd Cl1 2.6369(11) .
Cd Cl1 2.6369(11) 3
Cd Cl1 2.6462(12) 1_655
Cd Cl1 2.6462(12) 3_455
Cl1 Cd 2.6462(12) 1_455
Cl2 C2 1.738(5) .
N C5 1.326(6) .
N C1 1.340(6) .
C1 C2 1.381(7) .
C1 H1 0.9800 .
C2 C3 1.382(7) .
C3 C4 1.383(8) .
C3 H3 0.9800 .
C4 C5 1.370(7) .
C4 H4 0.9800 .
C5 H5 0.9800 .
